data_1568227
loop_
_publ_author_name
'Shen, Shen'
'Baryshnikov, Glib V.'
'Xie, Qishan'
'Wu, Bin'
'Lv, Meng'
'Sun, Hao'
'Li, Zhongyu'
'&#xc5;gren, Hans'
'Chen, Jinquan'
'Zhu, Liangliang'

_publ_section_title
;
 Making multi-twisted luminophores produce persistent room-temperature
 phosphorescence.
;
_journal_issue 4
_journal_name_full 'Chemical science'
_journal_page_first 970
_journal_page_last 978
_journal_paper_doi 10.1039/d2sc05741g
_journal_volume 14
_journal_year 2023
_chemical_formula_sum 'C42 H30 S6'
_chemical_formula_weight 727.02
_space_group_crystal_system triclinic
_space_group_IT_number 2
_space_group_name_Hall '-P 1'
_space_group_name_H-M_alt 'P -1'
_atom_sites_solution_hydrogens geom
_audit_block_doi 10.5517/ccdc.csd.cc2d8z0p
_audit_creation_method SHELXL-2016/6
_audit_update_record
;
2022-10-15 deposited with the CCDC.	2023-01-05 downloaded from the CCDC.
;
_cell_angle_alpha 68.4380(10)
_cell_angle_beta 76.8880(10)
_cell_angle_gamma 65.4770(10)
_cell_formula_units_Z 1
_cell_length_a 9.6077(2)
_cell_length_b 10.2863(2)
_cell_length_c 10.6653(2)
_cell_measurement_reflns_used 7959
_cell_measurement_temperature 298(2)
_cell_measurement_theta_max 58.07
_cell_measurement_theta_min 4.42
_cell_volume 888.39(3)
_computing_cell_refinement 'Bruker SAINT'
_computing_data_collection 'Bruker APEX2'
_computing_data_reduction 'Bruker SAINT'
_computing_molecular_graphics 'Bruker SHELXTL'
_computing_publication_material 'Bruker SHELXTL'
_computing_structure_refinement 'SHELXL-2016/6 (Sheldrick, 2016)'
_computing_structure_solution 'SHELXT 2014/5 (Sheldrick, 2014)'
_diffrn_ambient_temperature 298(2)
_diffrn_measured_fraction_theta_full 0.996
_diffrn_measured_fraction_theta_max 0.996
_diffrn_measurement_device_type 'Bruker APEX-II CCD'
_diffrn_measurement_method '\f and \w scans'
_diffrn_radiation_type GaK\a
_diffrn_radiation_wavelength 1.34138
_diffrn_reflns_av_R_equivalents 0.0250
_diffrn_reflns_av_unetI/netI 0.0277
_diffrn_reflns_Laue_measured_fraction_full 0.996
_diffrn_reflns_Laue_measured_fraction_max 0.996
_diffrn_reflns_limit_h_max 12
_diffrn_reflns_limit_h_min -12
_diffrn_reflns_limit_k_max 12
_diffrn_reflns_limit_k_min -12
_diffrn_reflns_limit_l_max 13
_diffrn_reflns_limit_l_min -13
_diffrn_reflns_number 10388
_diffrn_reflns_point_group_measured_fraction_full 0.996
_diffrn_reflns_point_group_measured_fraction_max 0.996
_diffrn_reflns_theta_full 53.594
_diffrn_reflns_theta_max 56.994
_diffrn_reflns_theta_min 4.321
_exptl_absorpt_coefficient_mu 2.497
_exptl_absorpt_correction_T_max 0.929
_exptl_absorpt_correction_T_min 0.825
_exptl_absorpt_correction_type multi-scan
_exptl_absorpt_process_details sadabs
_exptl_crystal_colour yellow
_exptl_crystal_density_diffrn 1.359
_exptl_crystal_description block
_exptl_crystal_F_000 378
_exptl_crystal_size_max 0.060
_exptl_crystal_size_mid 0.050
_exptl_crystal_size_min 0.030
_refine_diff_density_max 0.269
_refine_diff_density_min -0.279
_refine_diff_density_rms 0.038
_refine_ls_extinction_method none
_refine_ls_goodness_of_fit_ref 1.037
_refine_ls_hydrogen_treatment constr
_refine_ls_matrix_type full
_refine_ls_number_parameters 217
_refine_ls_number_reflns 3615
_refine_ls_number_restraints 0
_refine_ls_restrained_S_all 1.037
_refine_ls_R_factor_all 0.0333
_refine_ls_R_factor_gt 0.0313
_refine_ls_shift/su_max 0.001
_refine_ls_shift/su_mean 0.000
_refine_ls_structure_factor_coef Fsqd
_refine_ls_weighting_details 'w=1/[\s^2^(Fo^2^)+(0.0398P)^2^+0.2848P] where P=(Fo^2^+2Fc^2^)/3'
_refine_ls_weighting_scheme calc
_refine_ls_wR_factor_gt 0.0826
_refine_ls_wR_factor_ref 0.0845
_reflns_Friedel_coverage 0.000
_reflns_number_gt 3369
_reflns_number_total 3615
_reflns_threshold_expression 'I > 2\s(I)'
_cod_data_source_file d2sc05741g7.cif
_cod_data_source_block ga_90902a_a
_cod_depositor_comments 'Adding full bibliography for 1568224--1568235.cif.'
_cod_original_cell_volume 888.40(3)
_cod_database_code 1568227
_shelx_shelxl_version_number 2016/6
_shelx_space_group_comment
; 
The symmetry employed for this shelxl refinement is uniquely defined 
by the following loop, which should always be used as a source of 
symmetry information in preference to the above space-group names. 
They are only intended as comments. 
;
_shelx_estimated_absorpt_t_min 0.865
_shelx_estimated_absorpt_t_max 0.929

loop_
_space_group_symop_operation_xyz
'x, y, z'
'-x, -y, -z'

loop_
_atom_site_label
_atom_site_type_symbol
_atom_site_fract_x
_atom_site_fract_y
_atom_site_fract_z
_atom_site_U_iso_or_equiv
_atom_site_adp_type
_atom_site_occupancy
_atom_site_site_symmetry_order
_atom_site_calc_flag
_atom_site_refinement_flags_posn
_atom_site_refinement_flags_adp
_atom_site_refinement_flags_occupancy
_atom_site_disorder_assembly
_atom_site_disorder_group
S1 S 0.69218(4) 0.68697(4) 0.35226(4) 0.04108(12) Uani 1 1 d . . . . .
S2 S 0.68552(4) 0.46673(4) 0.65339(4) 0.04218(12) Uani 1 1 d . . . . .
S3 S 0.99952(5) 0.27149(4) 0.79720(4) 0.04232(12) Uani 1 1 d . . . . .
C1 C 0.86458(15) 0.58432(15) 0.43368(14) 0.0319(3) Uani 1 1 d . . . . .
C2 C 0.85983(15) 0.48573(15) 0.56594(14) 0.0319(3) Uani 1 1 d . . . . .
C3 C 0.99629(15) 0.39759(15) 0.63091(14) 0.0322(3) Uani 1 1 d . . . . .
C4 C 0.72102(16) 0.61598(17) 0.21644(14) 0.0352(3) Uani 1 1 d . . . . .
C5 C 0.84632(18) 0.49612(19) 0.19030(17) 0.0437(4) Uani 1 1 d . . . . .
H5 H 0.929150 0.449055 0.242849 0.052 Uiso 1 1 calc R U . . .
C6 C 0.8475(2) 0.4466(2) 0.08511(19) 0.0542(4) Uani 1 1 d . . . . .
H6 H 0.932087 0.366749 0.066842 0.065 Uiso 1 1 calc R U . . .
C7 C 0.7251(2) 0.5144(3) 0.00766(19) 0.0619(5) Uani 1 1 d . . . . .
H7 H 0.726560 0.480190 -0.062288 0.074 Uiso 1 1 calc R U . . .
C8 C 0.6004(2) 0.6331(3) 0.03409(19) 0.0618(5) Uani 1 1 d . . . . .
H8 H 0.517273 0.678679 -0.017941 0.074 Uiso 1 1 calc R U . . .
C9 C 0.59772(19) 0.6851(2) 0.13744(16) 0.0466(4) Uani 1 1 d . . . . .
H9 H 0.513559 0.766195 0.154078 0.056 Uiso 1 1 calc R U . . .
C10 C 0.56247(17) 0.65276(16) 0.64923(15) 0.0384(3) Uani 1 1 d . . . . .
C11 C 0.6101(2) 0.7559(2) 0.66292(19) 0.0514(4) Uani 1 1 d . . . . .
H11 H 0.713764 0.733208 0.666226 0.062 Uiso 1 1 calc R U . . .
C12 C 0.5024(2) 0.8937(2) 0.6717(2) 0.0628(5) Uani 1 1 d . . . . .
H12 H 0.534597 0.965026 0.677259 0.075 Uiso 1 1 calc R U . . .
C13 C 0.3487(2) 0.9256(2) 0.6723(2) 0.0669(6) Uani 1 1 d . . . . .
H13 H 0.276401 1.015624 0.683617 0.080 Uiso 1 1 calc R U . . .
C14 C 0.3026(2) 0.8238(2) 0.6562(3) 0.0803(8) Uani 1 1 d . . . . .
H14 H 0.198638 0.846231 0.654496 0.096 Uiso 1 1 calc R U . . .
C15 C 0.4090(2) 0.6879(2) 0.6425(3) 0.0648(6) Uani 1 1 d . . . . .
H15 H 0.376952 0.620677 0.628795 0.078 Uiso 1 1 calc R U . . .
C16 C 0.90689(17) 0.15419(17) 0.79789(17) 0.0424(3) Uani 1 1 d . . . . .
C17 C 0.8353(2) 0.0952(2) 0.92221(19) 0.0574(5) Uani 1 1 d . . . . .
H17 H 0.828453 0.126896 0.995345 0.069 Uiso 1 1 calc R U . . .
C18 C 0.7746(3) -0.0101(3) 0.9367(3) 0.0765(7) Uani 1 1 d . . . . .
H18 H 0.728618 -0.050626 1.020326 0.092 Uiso 1 1 calc R U . . .
C19 C 0.7814(3) -0.0554(3) 0.8298(3) 0.0860(8) Uani 1 1 d . . . . .
H19 H 0.740876 -0.127127 0.840609 0.103 Uiso 1 1 calc R U . . .
C20 C 0.8483(3) 0.0053(3) 0.7054(3) 0.0808(7) Uani 1 1 d . . . . .
H20 H 0.850215 -0.023880 0.631978 0.097 Uiso 1 1 calc R U . . .
C21 C 0.9131(2) 0.1100(2) 0.6887(2) 0.0587(5) Uani 1 1 d . . . . .
H21 H 0.959789 0.149510 0.605061 0.070 Uiso 1 1 calc R U . . .

loop_
_atom_site_aniso_label
_atom_site_aniso_U_11
_atom_site_aniso_U_22
_atom_site_aniso_U_33
_atom_site_aniso_U_23
_atom_site_aniso_U_13
_atom_site_aniso_U_12
S1 0.02906(19) 0.0456(2) 0.0433(2) -0.02025(16) -0.00996(14) 0.00044(15)
S2 0.02855(18) 0.03208(19) 0.0572(2) -0.01054(16) 0.00403(15) -0.00961(14)
S3 0.0487(2) 0.0442(2) 0.03302(19) -0.00473(15) -0.00750(15) -0.02027(17)
C1 0.0280(6) 0.0318(7) 0.0351(7) -0.0142(6) -0.0051(5) -0.0056(5)
C2 0.0264(6) 0.0309(7) 0.0384(7) -0.0149(6) 0.0005(5) -0.0086(5)
C3 0.0327(7) 0.0313(7) 0.0318(6) -0.0113(5) -0.0031(5) -0.0094(5)
C4 0.0335(7) 0.0398(7) 0.0340(7) -0.0094(6) -0.0028(5) -0.0168(6)
C5 0.0346(8) 0.0518(9) 0.0480(9) -0.0220(7) -0.0031(6) -0.0134(7)
C6 0.0501(10) 0.0659(11) 0.0561(10) -0.0339(9) 0.0067(8) -0.0229(9)
C7 0.0704(12) 0.0840(14) 0.0477(10) -0.0327(10) -0.0029(9) -0.0341(11)
C8 0.0612(11) 0.0807(14) 0.0484(10) -0.0179(9) -0.0199(8) -0.0248(10)
C9 0.0416(8) 0.0503(9) 0.0432(8) -0.0106(7) -0.0125(7) -0.0114(7)
C10 0.0325(7) 0.0340(7) 0.0378(7) -0.0087(6) 0.0041(6) -0.0077(6)
C11 0.0444(9) 0.0498(10) 0.0624(11) -0.0269(8) -0.0117(8) -0.0077(7)
C12 0.0683(13) 0.0493(10) 0.0741(13) -0.0318(10) -0.0134(10) -0.0098(9)
C13 0.0570(12) 0.0421(10) 0.0786(14) -0.0216(9) 0.0068(10) -0.0004(8)
C14 0.0355(10) 0.0475(11) 0.131(2) -0.0199(12) 0.0099(11) -0.0051(8)
C15 0.0334(9) 0.0410(9) 0.1098(17) -0.0195(10) 0.0043(9) -0.0127(7)
C16 0.0348(8) 0.0308(7) 0.0513(9) -0.0031(6) -0.0122(6) -0.0063(6)
C17 0.0477(10) 0.0557(11) 0.0551(10) 0.0089(8) -0.0177(8) -0.0218(8)
C18 0.0603(12) 0.0649(13) 0.0877(16) 0.0233(12) -0.0318(11) -0.0348(11)
C19 0.0768(15) 0.0494(12) 0.129(2) 0.0069(13) -0.0444(15) -0.0327(11)
C20 0.0809(16) 0.0599(13) 0.116(2) -0.0358(14) -0.0302(15) -0.0206(12)
C21 0.0590(11) 0.0476(10) 0.0718(12) -0.0240(9) -0.0085(9) -0.0156(8)

loop_
_atom_type_symbol
_atom_type_description
_atom_type_scat_dispersion_real
_atom_type_scat_dispersion_imag
_atom_type_scat_source
C C 0.0137 0.0067 'International Tables Vol C Tables 4.2.6.8 and 6.1.1.4'
H H 0.0000 0.0000 'International Tables Vol C Tables 4.2.6.8 and 6.1.1.4'
S S 0.2925 0.4295 'International Tables Vol C Tables 4.2.6.8 and 6.1.1.4'

loop_
_geom_angle_atom_site_label_1
_geom_angle_atom_site_label_2
_geom_angle_atom_site_label_3
_geom_angle
_geom_angle_site_symmetry_1
_geom_angle_site_symmetry_3
_geom_angle_publ_flag
C4 S1 C1 105.00(6) . . ?
C2 S2 C10 103.92(7) . . ?
C16 S3 C3 106.07(7) . . ?
C2 C1 C3 120.24(12) . 2_766 ?
C2 C1 S1 118.60(10) . . ?
C3 C1 S1 121.14(11) 2_766 . ?
C1 C2 C3 119.86(12) . . ?
C1 C2 S2 121.55(10) . . ?
C3 C2 S2 118.58(11) . . ?
C2 C3 C1 119.77(13) . 2_766 ?
C2 C3 S3 122.50(11) . . ?
C1 C3 S3 117.60(10) 2_766 . ?
C5 C4 C9 119.68(14) . . ?
C5 C4 S1 126.25(11) . . ?
C9 C4 S1 113.92(12) . . ?
C4 C5 C6 119.55(15) . . ?
C4 C5 H5 120.2 . . ?
C6 C5 H5 120.2 . . ?
C7 C6 C5 120.71(17) . . ?
C7 C6 H6 119.6 . . ?
C5 C6 H6 119.6 . . ?
C6 C7 C8 119.68(16) . . ?
C6 C7 H7 120.2 . . ?
C8 C7 H7 120.2 . . ?
C7 C8 C9 120.50(17) . . ?
C7 C8 H8 119.8 . . ?
C9 C8 H8 119.8 . . ?
C8 C9 C4 119.88(16) . . ?
C8 C9 H9 120.1 . . ?
C4 C9 H9 120.1 . . ?
C15 C10 C11 119.91(15) . . ?
C15 C10 S2 115.91(13) . . ?
C11 C10 S2 123.98(12) . . ?
C10 C11 C12 119.64(17) . . ?
C10 C11 H11 120.2 . . ?
C12 C11 H11 120.2 . . ?
C13 C12 C11 120.42(19) . . ?
C13 C12 H12 119.8 . . ?
C11 C12 H12 119.8 . . ?
C14 C13 C12 119.53(17) . . ?
C14 C13 H13 120.2 . . ?
C12 C13 H13 120.2 . . ?
C13 C14 C15 120.73(19) . . ?
C13 C14 H14 119.6 . . ?
C15 C14 H14 119.6 . . ?
C10 C15 C14 119.63(19) . . ?
C10 C15 H15 120.2 . . ?
C14 C15 H15 120.2 . . ?
C21 C16 C17 119.87(17) . . ?
C21 C16 S3 124.31(14) . . ?
C17 C16 S3 115.59(14) . . ?
C18 C17 C16 120.0(2) . . ?
C18 C17 H17 120.0 . . ?
C16 C17 H17 120.0 . . ?
C19 C18 C17 120.6(2) . . ?
C19 C18 H18 119.7 . . ?
C17 C18 H18 119.7 . . ?
C18 C19 C20 119.9(2) . . ?
C18 C19 H19 120.0 . . ?
C20 C19 H19 120.0 . . ?
C19 C20 C21 120.6(2) . . ?
C19 C20 H20 119.7 . . ?
C21 C20 H20 119.7 . . ?
C16 C21 C20 119.0(2) . . ?
C16 C21 H21 120.5 . . ?
C20 C21 H21 120.5 . . ?

loop_
_geom_bond_atom_site_label_1
_geom_bond_atom_site_label_2
_geom_bond_distance
_geom_bond_site_symmetry_2
_geom_bond_publ_flag
S1 C4 1.7707(15) . ?
S1 C1 1.7718(14) . ?
S2 C2 1.7725(14) . ?
S2 C10 1.7734(15) . ?
S3 C16 1.7691(16) . ?
S3 C3 1.7691(14) . ?
C1 C2 1.406(2) . ?
C1 C3 1.411(2) 2_766 ?
C2 C3 1.4088(19) . ?
C4 C5 1.384(2) . ?
C4 C9 1.390(2) . ?
C5 C6 1.388(2) . ?
C5 H5 0.9300 . ?
C6 C7 1.374(3) . ?
C6 H6 0.9300 . ?
C7 C8 1.375(3) . ?
C7 H7 0.9300 . ?
C8 C9 1.382(2) . ?
C8 H8 0.9300 . ?
C9 H9 0.9300 . ?
C10 C15 1.377(2) . ?
C10 C11 1.380(2) . ?
C11 C12 1.387(2) . ?
C11 H11 0.9300 . ?
C12 C13 1.373(3) . ?
C12 H12 0.9300 . ?
C13 C14 1.368(3) . ?
C13 H13 0.9300 . ?
C14 C15 1.385(3) . ?
C14 H14 0.9300 . ?
C15 H15 0.9300 . ?
C16 C21 1.379(3) . ?
C16 C17 1.393(2) . ?
C17 C18 1.377(3) . ?
C17 H17 0.9300 . ?
C18 C19 1.362(4) . ?
C18 H18 0.9300 . ?
C19 C20 1.378(4) . ?
C19 H19 0.9300 . ?
C20 C21 1.395(3) . ?
C20 H20 0.9300 . ?
C21 H21 0.9300 . ?

loop_
_geom_torsion_atom_site_label_1
_geom_torsion_atom_site_label_2
_geom_torsion_atom_site_label_3
_geom_torsion_atom_site_label_4
_geom_torsion
_geom_torsion_site_symmetry_1
_geom_torsion_site_symmetry_2
_geom_torsion_site_symmetry_3
_geom_torsion_site_symmetry_4
_geom_torsion_publ_flag
C4 S1 C1 C2 -113.58(11) . . . . ?
C4 S1 C1 C3 67.62(12) . . . 2_766 ?
C3 C1 C2 C3 -4.1(2) 2_766 . . . ?
S1 C1 C2 C3 177.13(10) . . . . ?
C3 C1 C2 S2 176.95(10) 2_766 . . . ?
S1 C1 C2 S2 -1.86(16) . . . . ?
C10 S2 C2 C1 -55.42(13) . . . . ?
C10 S2 C2 C3 125.58(11) . . . . ?
C1 C2 C3 C1 4.0(2) . . . 2_766 ?
S2 C2 C3 C1 -176.94(10) . . . 2_766 ?
C1 C2 C3 S3 179.82(10) . . . . ?
S2 C2 C3 S3 -1.16(16) . . . . ?
C16 S3 C3 C2 53.29(13) . . . . ?
C16 S3 C3 C1 -130.85(11) . . . 2_766 ?
C1 S1 C4 C5 5.65(16) . . . . ?
C1 S1 C4 C9 -178.92(12) . . . . ?
C9 C4 C5 C6 0.2(2) . . . . ?
S1 C4 C5 C6 175.40(13) . . . . ?
C4 C5 C6 C7 -0.6(3) . . . . ?
C5 C6 C7 C8 0.4(3) . . . . ?
C6 C7 C8 C9 0.3(3) . . . . ?
C7 C8 C9 C4 -0.8(3) . . . . ?
C5 C4 C9 C8 0.5(3) . . . . ?
S1 C4 C9 C8 -175.26(15) . . . . ?
C2 S2 C10 C15 147.03(15) . . . . ?
C2 S2 C10 C11 -38.23(16) . . . . ?
C15 C10 C11 C12 0.9(3) . . . . ?
S2 C10 C11 C12 -173.63(15) . . . . ?
C10 C11 C12 C13 2.6(3) . . . . ?
C11 C12 C13 C14 -3.8(3) . . . . ?
C12 C13 C14 C15 1.5(4) . . . . ?
C11 C10 C15 C14 -3.2(3) . . . . ?
S2 C10 C15 C14 171.79(19) . . . . ?
C13 C14 C15 C10 2.0(4) . . . . ?
C3 S3 C16 C21 33.31(16) . . . . ?
C3 S3 C16 C17 -152.24(12) . . . . ?
C21 C16 C17 C18 1.8(3) . . . . ?
S3 C16 C17 C18 -172.93(14) . . . . ?
C16 C17 C18 C19 -1.2(3) . . . . ?
C17 C18 C19 C20 -0.5(3) . . . . ?
C18 C19 C20 C21 1.7(4) . . . . ?
C17 C16 C21 C20 -0.6(3) . . . . ?
S3 C16 C21 C20 173.62(15) . . . . ?
C19 C20 C21 C16 -1.1(3) . . . . ?
